data_7121512
loop_
_publ_author_name
'Wang, Kai-Yao'
'Ding, Dong'
'Zhang, Shu'
'Wang, Yanlong'
'Liu, Wei'
'Wang, Shuao'
'Wang, Shuai-Hua'
'Liu, Dan'
'Wang, Cheng'

_publ_section_title
;
 Preparation of thermochromic selenidostannates in deep eutectic solvents.
;
_journal_issue 38
_journal_name_full 'Chemical communications (Cambridge, England)'
_journal_page_first 4806
_journal_page_last 4809
_journal_paper_doi 10.1039/c8cc01614c
_journal_volume 54
_journal_year 2018
_chemical_formula_sum 'C10 H30 N2 O3 Se7 Sn3'
_chemical_formula_weight 1135.15
_space_group_crystal_system monoclinic
_space_group_IT_number 14
_space_group_name_Hall '-P 2yn'
_space_group_name_H-M_alt 'P 1 21/n 1'
_symmetry_space_group_name_Hall '-P 2yn'
_symmetry_space_group_name_H-M 'P 1 21/n 1'
_atom_sites_solution_hydrogens mixed
_audit_creation_method SHELXL-2014/7
_audit_update_record
;
2018-04-12 deposited with the CCDC.
2018-04-13 downloaded from the CCDC.
;
_cell_angle_alpha 90
_cell_angle_beta 92.368(3)
_cell_angle_gamma 90
_cell_formula_units_Z 4
_cell_length_a 9.8956(4)
_cell_length_b 13.6110(5)
_cell_length_c 20.8327(7)
_cell_measurement_reflns_used 8772
_cell_measurement_temperature 210(2)
_cell_measurement_theta_max 29.6600
_cell_measurement_theta_min 4.9440
_cell_volume 2803.54(18)
_computing_cell_refinement 'CrysAlisPro 1.171.39.28b (Rigaku OD, 2015)'
_computing_data_collection 'CrysAlisPro 1.171.39.28b (Rigaku OD, 2015)'
_computing_data_reduction 'CrysAlisPro 1.171.39.28b (Rigaku OD, 2015)'
_computing_structure_refinement 'SHELXL-2014/7 (Sheldrick, 2014)'
_diffrn_ambient_temperature 210(2)
_diffrn_measured_fraction_theta_full 0.992
_diffrn_measured_fraction_theta_max 0.993
_diffrn_measurement_device_type 'XtaLAB AFC12 (RINC): Kappa dual home/near'
_diffrn_measurement_method '\w scans'
_diffrn_radiation_type MoK\a
_diffrn_radiation_wavelength 0.71073
_diffrn_reflns_av_R_equivalents 0.0638
_diffrn_reflns_av_unetI/netI 0.0418
_diffrn_reflns_Laue_measured_fraction_full 0.992
_diffrn_reflns_Laue_measured_fraction_max 0.993
_diffrn_reflns_limit_h_max 12
_diffrn_reflns_limit_h_min -12
_diffrn_reflns_limit_k_max 14
_diffrn_reflns_limit_k_min -17
_diffrn_reflns_limit_l_max 26
_diffrn_reflns_limit_l_min -26
_diffrn_reflns_number 26407
_diffrn_reflns_point_group_measured_fraction_full 0.992
_diffrn_reflns_point_group_measured_fraction_max 0.993
_diffrn_reflns_theta_full 25.242
_diffrn_reflns_theta_max 26.372
_diffrn_reflns_theta_min 4.932
_diffrn_source 'fine-focus sealed X-ray tube'
_exptl_absorpt_coefficient_mu 11.752
_exptl_absorpt_correction_T_max 1.00000
_exptl_absorpt_correction_T_min 0.20719
_exptl_absorpt_correction_type multi-scan
_exptl_absorpt_process_details
;
CrysAlisPro 1.171.39.28b (Rigaku Oxford Diffraction, 2015)
Empirical absorption correction using spherical harmonics,
 implemented in SCALE3 ABSPACK scaling algorithm.
;
_exptl_crystal_colour ORANGE
_exptl_crystal_density_diffrn 2.689
_exptl_crystal_description PLATE
_exptl_crystal_F_000 2064
_exptl_crystal_size_max 0.200
_exptl_crystal_size_mid 0.170
_exptl_crystal_size_min 0.080
_refine_diff_density_max 1.402
_refine_diff_density_min -0.984
_refine_diff_density_rms 0.205
_refine_ls_extinction_method none
_refine_ls_goodness_of_fit_ref 1.005
_refine_ls_hydrogen_treatment constr
_refine_ls_matrix_type full
_refine_ls_number_parameters 210
_refine_ls_number_reflns 5678
_refine_ls_number_restraints 13
_refine_ls_restrained_S_all 1.005
_refine_ls_R_factor_all 0.0555
_refine_ls_R_factor_gt 0.0417
_refine_ls_shift/su_max 0.002
_refine_ls_shift/su_mean 0.000
_refine_ls_structure_factor_coef Fsqd
_refine_ls_weighting_details 'w=1/[\s^2^(Fo^2^)+(0.0271P)^2^+58.8353P] where P=(Fo^2^+2Fc^2^)/3'
_refine_ls_weighting_scheme calc
_refine_ls_wR_factor_gt 0.0973
_refine_ls_wR_factor_ref 0.1036
_reflns_Friedel_coverage 0.000
_reflns_number_gt 4688
_reflns_number_total 5678
_reflns_threshold_expression 'I > 2\s(I)'
_cod_data_source_file c8cc01614c2.cif
_cod_data_source_block 1-210K
_cod_depositor_comments 'Adding full bibliography for 7121499--7121514.cif.'
_cod_database_code 7121512
_shelx_shelxl_version_number 2014/7
_shelx_space_group_comment
;
The symmetry employed for this shelxl refinement is uniquely defined
by the following loop, which should always be used as a source of
symmetry information in preference to the above space-group names.
They are only intended as comments.
;

loop_
_space_group_symop_operation_xyz
'x, y, z'
'-x+1/2, y+1/2, -z+1/2'
'-x, -y, -z'
'x-1/2, -y-1/2, z-1/2'

loop_
_atom_site_label
_atom_site_type_symbol
_atom_site_fract_x
_atom_site_fract_y
_atom_site_fract_z
_atom_site_U_iso_or_equiv
_atom_site_adp_type
_atom_site_occupancy
_atom_site_site_symmetry_order
_atom_site_calc_flag
_atom_site_refinement_flags_posn
_atom_site_refinement_flags_adp
Sn1 Sn 0.92961(6) 0.53201(4) 0.07788(3) 0.02248(14) Uani 1 1 d . .
Sn2 Sn 0.77495(6) 0.44966(4) 0.22987(3) 0.02024(14) Uani 1 1 d . .
Sn3 Sn 0.80966(6) 0.71803(4) 0.19405(3) 0.02103(14) Uani 1 1 d . .
Se1 Se 1.00596(10) 0.70211(7) 0.11832(5) 0.0311(2) Uani 1 1 d . .
Se2 Se 1.17646(9) 0.49492(8) 0.03277(4) 0.0300(2) Uani 1 1 d . .
Se3 Se 0.96450(10) 0.39270(7) 0.15890(5) 0.0289(2) Uani 1 1 d . .
Se4 Se 0.68214(9) 0.56774(6) 0.12911(4) 0.02070(18) Uani 1 1 d . .
Se5 Se 0.88147(10) 0.33774(7) 0.32687(5) 0.0326(2) Uani 1 1 d . .
Se6 Se 0.55483(9) 0.35843(6) 0.23611(5) 0.0264(2) Uani 1 1 d . .
Se7 Se 0.82608(10) 0.60656(7) 0.29354(4) 0.0261(2) Uani 1 1 d . .
O1 O 1.1384(15) 0.7866(10) 0.4521(8) 0.121(5) Uani 1 1 d . .
H1D H 1.2073 0.8189 0.4619 0.182 Uiso 1 1 calc R U
O2 O 0.317(4) 0.513(3) 0.412(2) 0.326(19) Uiso 1 1 d D .
H2D H 0.2883 0.4975 0.4478 0.489 Uiso 1 1 calc R U
N1 N 0.8626(15) 0.7204(10) 0.4872(6) 0.075(4) Uani 1 1 d . .
N2 N 0.3101(10) 0.6136(8) 0.2778(6) 0.058(3) Uani 1 1 d . .
C1 C 0.7149(19) 0.6972(17) 0.4683(10) 0.109(7) Uani 1 1 d . .
H1A H 0.6802 0.6494 0.4980 0.164 Uiso 1 1 calc R U
H1B H 0.6616 0.7569 0.4698 0.164 Uiso 1 1 calc R U
H1C H 0.7094 0.6705 0.4251 0.164 Uiso 1 1 calc R U
C2 C 0.942(2) 0.6284(14) 0.4808(9) 0.101(7) Uani 1 1 d . .
H2A H 0.9195 0.5828 0.5145 0.151 Uiso 1 1 calc R U
H2B H 0.9208 0.5988 0.4392 0.151 Uiso 1 1 calc R U
H2C H 1.0379 0.6435 0.4844 0.151 Uiso 1 1 calc R U
C3 C 0.8720(17) 0.7595(13) 0.5530(6) 0.075(5) Uani 1 1 d . .
H3A H 0.8504 0.7080 0.5831 0.113 Uiso 1 1 calc R U
H3B H 0.9632 0.7830 0.5626 0.113 Uiso 1 1 calc R U
H3C H 0.8086 0.8133 0.5568 0.113 Uiso 1 1 calc R U
C4 C 0.8933(18) 0.7922(11) 0.4370(8) 0.072(4) Uani 1 1 d . .
H4A H 0.8164 0.8368 0.4299 0.087 Uiso 1 1 calc R U
H4B H 0.9085 0.7579 0.3966 0.087 Uiso 1 1 calc R U
C5 C 1.0169(17) 0.8501(12) 0.4569(9) 0.078(5) Uani 1 1 d . .
H5A H 1.0248 0.9076 0.4290 0.093 Uiso 1 1 calc R U
H5B H 1.0099 0.8732 0.5012 0.093 Uiso 1 1 calc R U
C6 C 0.439(2) 0.6110(16) 0.3159(10) 0.106(6) Uani 1 1 d . U
H6A H 0.4212 0.6170 0.3612 0.158 Uiso 1 1 calc R U
H6B H 0.4847 0.5493 0.3084 0.158 Uiso 1 1 calc R U
H6C H 0.4958 0.6651 0.3031 0.158 Uiso 1 1 calc R U
C7 C 0.347(2) 0.604(2) 0.2110(10) 0.148(12) Uani 1 1 d . .
H7A H 0.3992 0.5448 0.2058 0.222 Uiso 1 1 calc R U
H7B H 0.2651 0.6009 0.1836 0.222 Uiso 1 1 calc R U
H7C H 0.3998 0.6607 0.1991 0.222 Uiso 1 1 calc R U
C8 C 0.232(2) 0.6997(15) 0.2907(13) 0.136(11) Uani 1 1 d . .
H8A H 0.2111 0.7011 0.3358 0.203 Uiso 1 1 calc R U
H8B H 0.2827 0.7580 0.2803 0.203 Uiso 1 1 calc R U
H8C H 0.1479 0.6982 0.2647 0.203 Uiso 1 1 calc R U
C9 C 0.222(2) 0.5242(16) 0.2914(10) 0.102(6) Uani 1 1 d . U
H9A H 0.1312 0.5360 0.2723 0.123 Uiso 1 1 calc R U
H9B H 0.2594 0.4672 0.2695 0.123 Uiso 1 1 calc R U
C10 C 0.209(4) 0.499(4) 0.361(2) 0.238 Uiso 1 1 d D U
H10A H 0.1848 0.4288 0.3624 0.286 Uiso 1 1 calc R U
H10B H 0.1298 0.5348 0.3755 0.286 Uiso 1 1 calc R U
O1W O 0.350(3) 0.557(2) 0.5561(15) 0.271(14) Uiso 1 1 d . .
H1WA H 0.2827 0.5651 0.5796 0.326 Uiso 1 1 d R U
H1WB H 0.4309 0.5609 0.5728 0.326 Uiso 1 1 d R U

loop_
_atom_site_aniso_label
_atom_site_aniso_U_11
_atom_site_aniso_U_22
_atom_site_aniso_U_33
_atom_site_aniso_U_23
_atom_site_aniso_U_13
_atom_site_aniso_U_12
Sn1 0.0298(3) 0.0200(3) 0.0181(3) -0.0039(2) 0.0071(2) 0.0008(2)
Sn2 0.0257(3) 0.0137(3) 0.0216(3) 0.0001(2) 0.0042(2) -0.0032(2)
Sn3 0.0267(3) 0.0137(3) 0.0232(3) -0.0021(2) 0.0075(2) 0.0015(2)
Se1 0.0333(5) 0.0255(5) 0.0358(5) -0.0087(4) 0.0174(4) -0.0077(4)
Se2 0.0252(5) 0.0425(6) 0.0225(4) -0.0069(4) 0.0043(4) 0.0037(4)
Se3 0.0321(5) 0.0249(5) 0.0301(5) 0.0021(4) 0.0062(4) 0.0097(4)
Se4 0.0241(4) 0.0174(4) 0.0207(4) -0.0015(3) 0.0036(3) 0.0010(3)
Se5 0.0348(5) 0.0271(5) 0.0350(5) 0.0131(4) -0.0106(4) -0.0094(4)
Se6 0.0240(4) 0.0163(4) 0.0387(5) 0.0066(4) 0.0001(4) -0.0014(3)
Se7 0.0392(5) 0.0200(4) 0.0191(4) -0.0027(3) 0.0010(4) -0.0047(4)
O1 0.098(10) 0.077(9) 0.185(16) -0.018(10) -0.023(10) -0.005(8)
N1 0.098(10) 0.079(9) 0.047(6) -0.004(6) -0.003(6) 0.047(8)
N2 0.027(5) 0.056(7) 0.090(8) -0.025(6) -0.006(5) 0.005(4)
C1 0.084(13) 0.132(19) 0.108(15) -0.034(14) -0.027(11) 0.035(13)
C2 0.133(17) 0.079(12) 0.091(13) 0.001(10) 0.010(12) 0.053(12)
C3 0.091(11) 0.092(12) 0.041(7) -0.004(7) -0.017(7) 0.040(10)
C4 0.098(12) 0.054(9) 0.066(9) 0.004(7) 0.005(8) 0.012(8)
C5 0.075(10) 0.062(10) 0.093(12) 0.001(9) -0.034(9) 0.000(8)
C6 0.104(7) 0.106(7) 0.107(7) -0.001(2) 0.003(2) 0.000(2)
C7 0.133(18) 0.20(3) 0.118(17) 0.088(17) 0.079(15) 0.119(19)
C8 0.086(14) 0.088(14) 0.23(3) -0.074(17) -0.059(16) 0.048(11)
C9 0.102(6) 0.102(6) 0.102(6) -0.0001(10) 0.0043(10) -0.0002(10)

loop_
_atom_type_symbol
_atom_type_description
_atom_type_scat_dispersion_real
_atom_type_scat_dispersion_imag
_atom_type_scat_source
C C 0.0033 0.0016 'International Tables Vol C Tables 4.2.6.8 and 6.1.1.4'
H H 0.0000 0.0000 'International Tables Vol C Tables 4.2.6.8 and 6.1.1.4'
N N 0.0061 0.0033 'International Tables Vol C Tables 4.2.6.8 and 6.1.1.4'
O O 0.0106 0.0060 'International Tables Vol C Tables 4.2.6.8 and 6.1.1.4'
Se Se -0.0929 2.2259 'International Tables Vol C Tables 4.2.6.8 and 6.1.1.4'
Sn Sn -0.6537 1.4246 'International Tables Vol C Tables 4.2.6.8 and 6.1.1.4'

loop_
_geom_angle_atom_site_label_1
_geom_angle_atom_site_label_2
_geom_angle_atom_site_label_3
_geom_angle
_geom_angle_site_symmetry_1
_geom_angle_site_symmetry_3
Se2 Sn1 Se3 122.46(4) 3_765 .
Se2 Sn1 Se1 122.50(4) 3_765 .
Se3 Sn1 Se1 115.03(4) . .
Se2 Sn1 Se2 90.18(3) 3_765 .
Se3 Sn1 Se2 89.52(4) . .
Se1 Sn1 Se2 91.41(4) . .
Se2 Sn1 Se4 92.10(3) 3_765 .
Se3 Sn1 Se4 88.45(3) . .
Se1 Sn1 Se4 88.16(3) . .
Se2 Sn1 Se4 177.53(4) . .
Se6 Sn2 Se7 122.65(4) . .
Se6 Sn2 Se3 122.54(4) . .
Se7 Sn2 Se3 114.81(4) . .
Se6 Sn2 Se5 89.71(3) . .
Se7 Sn2 Se5 91.16(4) . .
Se3 Sn2 Se5 89.35(4) . .
Se6 Sn2 Se4 93.72(3) . .
Se7 Sn2 Se4 87.75(3) . .
Se3 Sn2 Se4 88.05(3) . .
Se5 Sn2 Se4 176.45(4) . .
Se5 Sn3 Se1 122.06(4) 2_655 .
Se5 Sn3 Se7 122.92(4) 2_655 .
Se1 Sn3 Se7 115.01(4) . .
Se5 Sn3 Se6 89.32(3) 2_655 2_655
Se1 Sn3 Se6 91.10(3) . 2_655
Se7 Sn3 Se6 88.29(3) . 2_655
Se5 Sn3 Se4 94.04(3) 2_655 .
Se1 Sn3 Se4 88.75(3) . .
Se7 Sn3 Se4 88.27(3) . .
Se6 Sn3 Se4 176.13(4) 2_655 .
Sn3 Se1 Sn1 93.33(3) . .
Sn1 Se2 Sn1 89.82(3) 3_765 .
Sn1 Se3 Sn2 94.29(3) . .
Sn3 Se4 Sn1 85.66(3) . .
Sn3 Se4 Sn2 85.83(3) . .
Sn1 Se4 Sn2 85.35(3) . .
Sn3 Se5 Sn2 88.19(3) 2_645 .
Sn2 Se6 Sn3 88.03(3) . 2_645
Sn2 Se7 Sn3 94.03(3) . .
C4 N1 C3 114.5(14) . .
C4 N1 C2 111.7(13) . .
C3 N1 C2 112.1(12) . .
C4 N1 C1 100.2(13) . .
C3 N1 C1 109.8(13) . .
C2 N1 C1 107.8(16) . .
C7 N2 C8 114.0(17) . .
C7 N2 C6 105.6(14) . .
C8 N2 C6 112.4(14) . .
C7 N2 C9 105.8(17) . .
C8 N2 C9 107.3(15) . .
C6 N2 C9 111.7(15) . .
N1 C4 C5 110.0(14) . .
O1 C5 C4 109.2(13) . .
C10 C9 N2 116(2) . .
C9 C10 O2 125(4) . .

loop_
_geom_bond_atom_site_label_1
_geom_bond_atom_site_label_2
_geom_bond_distance
_geom_bond_site_symmetry_2
Sn1 Se2 2.5199(11) 3_765
Sn1 Se3 2.5527(11) .
Sn1 Se1 2.5668(11) .
Sn1 Se2 2.7008(11) .
Sn1 Se4 2.7547(10) .
Sn2 Se6 2.5152(10) .
Sn2 Se7 2.5535(10) .
Sn2 Se3 2.5562(11) .
Sn2 Se5 2.7090(11) .
Sn2 Se4 2.7702(10) .
Sn3 Se5 2.5208(11) 2_655
Sn3 Se1 2.5618(10) .
Sn3 Se7 2.5682(11) .
Sn3 Se6 2.7213(11) 2_655
Sn3 Se4 2.7324(10) .
Se2 Sn1 2.5198(11) 3_765
Se5 Sn3 2.5208(11) 2_645
Se6 Sn3 2.7214(11) 2_645
O1 C5 1.49(2) .
O2 C10 1.495(19) .
N1 C4 1.473(19) .
N1 C3 1.469(17) .
N1 C2 1.488(19) .
N1 C1 1.53(2) .
N2 C7 1.46(2) .
N2 C8 1.438(19) .
N2 C6 1.47(2) .
N2 C9 1.53(2) .
C4 C5 1.50(2) .
C9 C10 1.51(4) .

loop_
_geom_hbond_atom_site_label_D
_geom_hbond_atom_site_label_H
_geom_hbond_atom_site_label_A
_geom_hbond_distance_DH
_geom_hbond_distance_HA
_geom_hbond_distance_DA
_geom_hbond_angle_DHA
_geom_hbond_site_symmetry_A
O1 H1D Se2 0.83 2.66 3.383(14) 146.9 2_755
O2 H2D O1W 0.83 2.45 3.06(5) 130.5 .
C2 H2B Se7 0.97 3.14 4.03(2) 153.4 .
C2 H2C O1 0.97 2.30 2.98(3) 126.1 .
C3 H3B Se5 0.97 3.17 3.669(13) 113.4 3_766
C3 H3C Se2 0.97 2.95 3.877(15) 159.6 4_576
C4 H4B Se6 0.98 3.12 3.773(15) 125.4 2_655
C4 H4B Se7 0.98 3.06 3.950(16) 151.4 .
C6 H6A O2 0.97 2.07 2.73(5) 123.9 .
C6 H6B Se6 0.97 3.10 4.01(2) 157.0 .
C6 H6C Se3 0.97 3.22 3.98(2) 136.8 2_655
C7 H7A Se6 0.97 3.02 3.953(19) 161.5 .
C7 H7B Se1 0.97 3.17 4.04(2) 150.6 1_455
C8 H8C Se6 0.97 2.96 3.589(17) 123.3 2
C10 H10A Se5 0.98 3.30 3.95(4) 125.3 1_455
O1W H1WA Se5 0.85 2.91 3.70(3) 156.3 3_666
